data_7061628
loop_
_publ_author_name
'You, Xiuli'
'Rao, Wenjun'
'Han, Keke'
'Wang, Lingyu'
'Zhang, Mengxia'
'Wei, Zhenhong'

_publ_section_title
;
 Two quasi-spherical molecules [1,4-diazabicyclo(3.2.2)nonane]X (X = ClO4,
 ReO4) exhibit switchable phase transition, dielectric and
 second-harmonic-generation properties
;
_journal_issue 30
_journal_name_full 'New Journal of Chemistry'
_journal_page_first 14404
_journal_page_last 14409
_journal_paper_doi 10.1039/D2NJ02531K
_journal_volume 46
_journal_year 2022
_chemical_absolute_configuration unk
_chemical_formula_moiety 'O4 Re, 2(C7)'
_chemical_formula_sum 'C14 O4 Re'
_chemical_formula_weight 418.35
_space_group_crystal_system tetragonal
_space_group_IT_number 111
_space_group_name_Hall 'P -4 2'
_space_group_name_H-M_alt 'P -4 2 m'
_atom_sites_solution_hydrogens none
_atom_sites_solution_primary direct
_atom_sites_solution_secondary difmap
_audit_creation_date 2021-12-13
_audit_creation_method
;
Olex2 1.3
(compiled 2020.11.12 svn.r5f609507 for OlexSys, GUI svn.r6408)
;
_audit_update_record
;
2021-12-13 deposited with the CCDC.	2022-06-28 downloaded from the CCDC.
;
_cell_angle_alpha 90.00
_cell_angle_beta 90.00
_cell_angle_gamma 90.00
_cell_formula_units_Z 1
_cell_length_a 6.8907(5)
_cell_length_b 6.8907(5)
_cell_length_c 5.8523(10)
_cell_measurement_reflns_used 2659
_cell_measurement_temperature 296(2)
_cell_measurement_theta_max 27.40
_cell_measurement_theta_min 2.80
_cell_volume 277.88(6)
_computing_cell_refinement 'SAINT v8.34A (Bruker, 2013)'
_computing_data_reduction 'SAINT v8.34A (Bruker, 2013)'
_computing_molecular_graphics 'Olex2 1.3 (Dolomanov et al., 2009)'
_computing_publication_material 'Olex2 1.3 (Dolomanov et al., 2009)'
_computing_structure_refinement 'SHELXL 2017/1 (Sheldrick, 2015)'
_computing_structure_solution 'SHELXS-97 (Sheldrick, 1990)'
_diffrn_ambient_temperature 413(2)
_diffrn_measured_fraction_theta_full 1.000
_diffrn_measured_fraction_theta_max 1.000
_diffrn_measurement_device_type 'CCD area detector'
_diffrn_measurement_method 'phi and omega scans'
_diffrn_radiation_monochromator graphite
_diffrn_radiation_type MoK\a
_diffrn_radiation_wavelength 0.71073
_diffrn_reflns_av_R_equivalents 0.0239
_diffrn_reflns_av_unetI/netI 0.0198
_diffrn_reflns_limit_h_max 8
_diffrn_reflns_limit_h_min -8
_diffrn_reflns_limit_k_max 8
_diffrn_reflns_limit_k_min -8
_diffrn_reflns_limit_l_max 7
_diffrn_reflns_limit_l_min -7
_diffrn_reflns_number 1655
_diffrn_reflns_theta_full 25.99
_diffrn_reflns_theta_max 25.99
_diffrn_reflns_theta_min 2.96
_diffrn_source 'fine-focus sealed tube'
_exptl_absorpt_coefficient_mu 10.937
_exptl_absorpt_correction_T_max 0.7456
_exptl_absorpt_correction_T_min 0.4204
_exptl_absorpt_correction_type none
_exptl_absorpt_process_details
;
SADABS-2014/3 (Bruker,2014/3) was used for absorption correction.
wR2(int) was 0.1239 before and 0.0377 after correction.
The Ratio of minimum to maximum transmission is 0.5638.
The \l/2 correction factor is 0.00150.
;
_exptl_crystal_colour colorless
_exptl_crystal_density_diffrn 2.5
_exptl_crystal_density_method 'not measured'
_exptl_crystal_description block
_exptl_crystal_F_000 191
_exptl_crystal_size_max 0.2
_exptl_crystal_size_mid 0.2
_exptl_crystal_size_min 0.2
_refine_diff_density_max 0.383
_refine_diff_density_min -0.512
_refine_diff_density_rms 0.126
_refine_ls_abs_structure_details 'Flack H D (1983), Acta Cryst. A39, 876-881'
_refine_ls_abs_structure_Flack 0.5(3)
_refine_ls_extinction_coef 0.004(7)
_refine_ls_extinction_expression Fc^*^=kFc[1+0.001xFc^2^\l^3^/sin(2\q)]^-1/4^
_refine_ls_extinction_method SHELXL
_refine_ls_goodness_of_fit_ref 1.325
_refine_ls_hydrogen_treatment none
_refine_ls_matrix_type full
_refine_ls_number_parameters 16
_refine_ls_number_reflns 314
_refine_ls_number_restraints 0
_refine_ls_restrained_S_all 1.325
_refine_ls_R_factor_all 0.0591
_refine_ls_R_factor_gt 0.0417
_refine_ls_shift/su_max 0.000
_refine_ls_shift/su_mean 0.000
_refine_ls_structure_factor_coef Fsqd
_refine_ls_weighting_details 'calc w=1/[\s^2^(Fo^2^)+(0.0497P)^2^+0.0000P] where P=(Fo^2^+2Fc^2^)/3'
_refine_ls_weighting_scheme calc
_refine_ls_wR_factor_gt 0.1025
_refine_ls_wR_factor_ref 0.1081
_reflns_number_gt 212
_reflns_number_total 314
_reflns_threshold_expression >2sigma(I)
_cod_data_source_file d2nj02531k2.cif
_cod_data_source_block t_CCDC1
_cod_depositor_comments 'Adding full bibliography for 7061626--7061629.cif.'
_cod_database_code 7061628
_olex2_refinement_description
;
1. Others
 Fixed Sof: Re1(0.125) C2(0.25) O2(0.25) O1(0.25) C3(0.5)
 Fixed U12: Re1(0)
 Fixed U13: Re1(0)
 Fixed U23: Re1(0)
 Fixed X: Re1(0.5) C2(0) O2(0.5) O1(0.5) C3(0)
 Fixed Y: Re1(0.5) C2(0) O2(0.5)
 Fixed Z: Re1(0) O1(0) C3(0.5)
;
_olex2_submission_special_instructions 'No special instructions were received'

loop_
_space_group_symop_id
_space_group_symop_operation_xyz
1 'x, y, z'
2 '-x, -y, z'
3 'y, -x, -z'
4 '-y, x, -z'
5 '-x, y, -z'
6 'x, -y, -z'
7 '-y, -x, z'
8 'y, x, z'

loop_
_atom_site_label
_atom_site_type_symbol
_atom_site_fract_x
_atom_site_fract_y
_atom_site_fract_z
_atom_site_U_iso_or_equiv
_atom_site_adp_type
_atom_site_occupancy
_atom_site_symmetry_multiplicity
_atom_site_calc_flag
_atom_site_refinement_flags
_atom_site_disorder_assembly
_atom_site_disorder_group
Re1 Re 0.5000 0.5000 0.0000 0.1482(8) Uani 1 8 d S . .
C2 C 0.0000 0.0000 0.250(5) 0.179(8) Uiso 1 4 d S . .
C1 C -0.053(6) 0.183(4) 0.307(4) 0.263(13) Uiso 1 1 d . . .
O2 O 0.5000 0.5000 0.234(14) 0.40(3) Uiso 1 4 d S . .
O1 O 0.5000 0.258(9) 0.0000 0.285(18) Uiso 0.50 2 d SP . .
C3 C 0.0000 0.289(13) 0.5000 0.44(4) Uiso 1 2 d S . .

loop_
_atom_site_aniso_label
_atom_site_aniso_U_11
_atom_site_aniso_U_22
_atom_site_aniso_U_33
_atom_site_aniso_U_23
_atom_site_aniso_U_13
_atom_site_aniso_U_12
Re1 0.1433(8) 0.1433(8) 0.1581(12) 0.000 0.000 0.000

loop_
_atom_type_symbol
_atom_type_description
_atom_type_scat_dispersion_real
_atom_type_scat_dispersion_imag
_atom_type_scat_source
C C 0.0033 0.0016 'International Tables Vol C Tables 4.2.6.8 and 6.1.1.4'
H H 0.0000 0.0000 'International Tables Vol C Tables 4.2.6.8 and 6.1.1.4'
N N 0.0061 0.0033 'International Tables Vol C Tables 4.2.6.8 and 6.1.1.4'
O O 0.0106 0.0060 'International Tables Vol C Tables 4.2.6.8 and 6.1.1.4'
Re Re -1.0185 7.2310 'International Tables Vol C Tables 4.2.6.8 and 6.1.1.4'

loop_
_geom_angle_atom_site_label_1
_geom_angle_atom_site_label_2
_geom_angle_atom_site_label_3
_geom_angle
_geom_angle_site_symmetry_1
_geom_angle_site_symmetry_3
_geom_angle_publ_flag
O2 Re1 O2 179.999(3) . 3_565 ?
O2 Re1 O1 90.0 3_565 . ?
O2 Re1 O1 90.000(8) . 4_655 ?
O2 Re1 O1 90.000(8) . 3_565 ?
O2 Re1 O1 90.0 3_565 2_665 ?
O2 Re1 O1 90.001(8) 3_565 3_565 ?
O2 Re1 O1 89.999(8) 3_565 4_655 ?
O2 Re1 O1 90.0 . . ?
O2 Re1 O1 90.0 . 2_665 ?
O1 Re1 O1 179.999(7) . 2_665 ?
O1 Re1 O1 90.001(5) 3_565 2_665 ?
O1 Re1 O1 90.0 . 4_655 ?
O1 Re1 O1 89.999(9) 2_665 4_655 ?
O1 Re1 O1 90.000(5) 3_565 . ?
O1 Re1 O1 180.0 3_565 4_655 ?
C1 C2 C1 151(4) 2 . ?
C1 C2 C1 151(4) 8 7 ?
C1 C2 C1 116(3) 2 7 ?
C1 C2 C1 56(3) 2 8 ?
C1 C2 C1 116(3) . 8 ?
C1 C2 C1 56(3) . 7 ?
C1 C1 C2 62.1(16) 7 . ?
C1 C1 C3 124(2) 7 . ?
C3 C1 C2 128(4) . . ?
C1 C3 C1 117(7) 5_556 . ?

loop_
_geom_bond_atom_site_label_1
_geom_bond_atom_site_label_2
_geom_bond_distance
_geom_bond_site_symmetry_2
_geom_bond_publ_flag
Re1 O2 1.37(8) . ?
Re1 O2 1.37(8) 3_565 ?
Re1 O1 1.67(6) 4_655 ?
Re1 O1 1.67(6) . ?
Re1 O1 1.67(6) 3_565 ?
Re1 O1 1.67(6) 2_665 ?
C2 C1 1.36(3) . ?
C2 C1 1.36(3) 7 ?
C2 C1 1.36(3) 8 ?
C2 C1 1.36(3) 2 ?
C1 C1 1.27(7) 7 ?
C1 C3 1.39(5) . ?
C3 C1 1.39(5) 5_556 ?
